data_2013665
loop_
_publ_author_name
'Matkovi\'c-\<Calogovi\'c, Dubravka'
'Biru\<s, Mladen'
'Be\<si\'c, Erim'
'Gabri\<cevi\'c, Mario'

_publ_section_title
;
 Betainohydroxamic acid chloride
;
_journal_issue 12
_journal_name_full 'Acta Crystallographica Section C'
_journal_page_first o694
_journal_page_last o695
_journal_paper_doi 10.1107/S0108270103024867
_journal_volume 59
_journal_year 2003
_chemical_formula_iupac 'C5 H13 N2 O2 + , Cl -'
_chemical_formula_moiety 'C5 H13 N2 O2 + , Cl -'
_chemical_formula_sum 'C5 H13 Cl N2 O2'
_chemical_formula_weight 168.62
_chemical_name_common 'betainohydroxamic acid'
_chemical_name_systematic
;
N-hydroxy-2-(trimethylammonio)acetamide chloride
;
_space_group_IT_number 14
_symmetry_cell_setting monoclinic
_symmetry_space_group_name_Hall '-P 2ybc'
_symmetry_space_group_name_H-M 'P 1 21/c 1'
_atom_sites_solution_hydrogens difmap
_atom_sites_solution_primary direct
_atom_sites_solution_secondary difmap
_audit_creation_method SHELXL97
_cell_angle_alpha 90
_cell_angle_beta 110.182(6)
_cell_angle_gamma 90
_cell_formula_units_Z 4
_cell_length_a 9.1099(9)
_cell_length_b 8.8472(13)
_cell_length_c 11.0093(11)
_cell_measurement_reflns_used 45
_cell_measurement_temperature 295.0(10)
_cell_measurement_theta_max 17.7
_cell_measurement_theta_min 10.0
_cell_volume 832.84(17)
_computing_cell_refinement 'X-RED (Stoe & Cie, 1995)'
_computing_data_collection 'STADI4 (Stoe & Cie, 1995)'
_computing_data_reduction X-RED
_computing_molecular_graphics 'PLATON98 (Spek, 1990)'
_computing_publication_material SHELXL97
_computing_structure_refinement 'SHELXL97 (Sheldrick, 1997)'
_computing_structure_solution 'SHELXS97 (Sheldrick, 1990)'
_diffrn_ambient_temperature 295.0(10)
_diffrn_measured_fraction_theta_full 0.982
_diffrn_measured_fraction_theta_max 0.982
_diffrn_measurement_device 'Philips PW1100 updated by Stoe'
_diffrn_measurement_method \q/2\q
_diffrn_radiation_monochromator 'planar graphite'
_diffrn_radiation_source 'Sealed X-ray tube'
_diffrn_radiation_type 'Mo K\a'
_diffrn_radiation_wavelength 0.71073
_diffrn_reflns_av_R_equivalents 0.045
_diffrn_reflns_av_sigmaI/netI 0.051
_diffrn_reflns_limit_h_max 12
_diffrn_reflns_limit_h_min -12
_diffrn_reflns_limit_k_max 12
_diffrn_reflns_limit_k_min -12
_diffrn_reflns_limit_l_max 15
_diffrn_reflns_limit_l_min -15
_diffrn_reflns_number 4778
_diffrn_reflns_theta_full 30.00
_diffrn_reflns_theta_max 30.00
_diffrn_reflns_theta_min 3.03
_diffrn_standards_decay_% 2.3
_diffrn_standards_interval_time 90
_diffrn_standards_number 4
_exptl_absorpt_coefficient_mu 0.407
_exptl_absorpt_correction_type none
_exptl_crystal_colour colourless
_exptl_crystal_density_diffrn 1.345
_exptl_crystal_density_meas ?
_exptl_crystal_density_method 'not measured'
_exptl_crystal_description block
_exptl_crystal_F_000 360
_exptl_crystal_size_max 0.45
_exptl_crystal_size_mid 0.23
_exptl_crystal_size_min 0.17
_refine_diff_density_max 0.27
_refine_diff_density_min -0.26
_refine_ls_extinction_coef 0.009(4)
_refine_ls_extinction_expression Fc^*^=kFc[1+0.001xFc^2^\l^3^/sin(2\q)]^-1/4^
_refine_ls_extinction_method 'SHELXL97 (Sheldrick, 1997)'
_refine_ls_goodness_of_fit_ref 1.000
_refine_ls_hydrogen_treatment refall
_refine_ls_matrix_type full
_refine_ls_number_parameters 144
_refine_ls_number_reflns 2389
_refine_ls_number_restraints 0
_refine_ls_restrained_S_all 1.000
_refine_ls_R_factor_all 0.049
_refine_ls_R_factor_gt 0.029
_refine_ls_shift/su_max 0.000
_refine_ls_shift/su_mean 0.000
_refine_ls_structure_factor_coef Fsqd
_refine_ls_weighting_details 'calc w = 1/[\s^2^(Fo^2^)+(0.0457P)^2^] where P=(Fo^2^+2Fc^2^)/3'
_refine_ls_weighting_scheme calc
_refine_ls_wR_factor_gt 0.076
_refine_ls_wR_factor_ref 0.082
_reflns_number_gt 1324
_reflns_number_total 2389
_reflns_threshold_expression I>2\s(I)
_cod_data_source_file na1624.cif
_cod_data_source_block I
_cod_depositor_comments
;
The following automatic conversions were performed:

'_exptl_crystal_density_meas' value 'not measured' was changed to '?'
- the value is perceived as not measured.

Automatic conversion script
Id: cif_fix_values 3008 2015-01-20 13:52:24Z robertas 
;
_cod_original_sg_symbol_H-M 'P 21/c'
_cod_original_formula_sum 'C5 H13 Cl1 N2 O2'
_cod_database_code 2013665
_cod_database_fobs_code 2013665

loop_
_symmetry_equiv_pos_as_xyz
'x, y, z'
'-x, y+1/2, -z+1/2'
'-x, -y, -z'
'x, -y-1/2, z-1/2'

loop_
_atom_site_label
_atom_site_fract_x
_atom_site_fract_y
_atom_site_fract_z
_atom_site_U_iso_or_equiv
_atom_site_adp_type
_atom_site_calc_flag
_atom_site_refinement_flags
_atom_site_occupancy
_atom_site_disorder_assembly
_atom_site_disorder_group
_atom_site_type_symbol
Cl 0.14356(3) 0.19178(4) 0.09396(3) 0.04674(12) Uani d . 1 . . Cl
O1 0.38070(13) 0.55751(11) 0.26493(10) 0.0554(3) Uani d . 1 . . O
O2 0.36907(11) 0.27592(10) 0.35688(9) 0.0446(2) Uani d . 1 . . O
N1 0.24969(9) 0.81483(10) 0.35289(7) 0.02815(17) Uani d . 1 . . N
N2 0.30866(13) 0.40359(11) 0.39729(10) 0.0414(2) Uani d . 1 . . N
C1 0.27648(12) 0.66598(11) 0.42240(9) 0.0305(2) Uani d . 1 . . C
C2 0.12184(13) 0.80137(17) 0.22272(10) 0.0412(3) Uani d . 1 . . C
C3 0.19764(15) 0.92661(14) 0.43328(12) 0.0408(2) Uani d . 1 . . C
C4 0.39706(14) 0.87474(15) 0.33694(13) 0.0421(3) Uani d . 1 . . C
C5 0.32716(11) 0.53833(11) 0.35168(9) 0.0310(2) Uani d . 1 . . C
H1 0.313(2) 0.259(2) 0.2840(17) 0.070(5) Uiso d . 1 . . H
H2 0.2654(18) 0.386(2) 0.4519(16) 0.058(4) Uiso d . 1 . . H
H11 0.3551(17) 0.6845(17) 0.5031(15) 0.052(4) Uiso d . 1 . . H
H12 0.1883(15) 0.6432(16) 0.4320(12) 0.033(3) Uiso d . 1 . . H
H21 0.0285(17) 0.7775(16) 0.2375(13) 0.046(3) Uiso d . 1 . . H
H22 0.1126(18) 0.890(2) 0.1809(14) 0.055(4) Uiso d . 1 . . H
H23 0.1496(16) 0.731(2) 0.1681(15) 0.052(4) Uiso d . 1 . . H
H31 0.1013(17) 0.8871(16) 0.4397(12) 0.041(3) Uiso d . 1 . . H
H32 0.1769(17) 1.018(2) 0.3922(14) 0.052(4) Uiso d . 1 . . H
H33 0.2745(17) 0.9297(16) 0.5224(13) 0.042(3) Uiso d . 1 . . H
H41 0.474(2) 0.887(2) 0.4184(17) 0.060(4) Uiso d . 1 . . H
H42 0.4230(17) 0.8067(16) 0.2786(15) 0.048(4) Uiso d . 1 . . H
H43 0.3733(17) 0.972(2) 0.3012(14) 0.051(4) Uiso d . 1 . . H

loop_
_atom_site_aniso_label
_atom_site_aniso_U_11
_atom_site_aniso_U_22
_atom_site_aniso_U_33
_atom_site_aniso_U_12
_atom_site_aniso_U_13
_atom_site_aniso_U_23
Cl 0.04080(16) 0.0593(2) 0.03885(15) 0.00682(12) 0.01214(11) -0.00955(12)
O1 0.0816(7) 0.0420(5) 0.0654(5) 0.0050(4) 0.0547(5) 0.0023(4)
O2 0.0523(5) 0.0337(4) 0.0411(4) 0.0071(3) 0.0074(4) -0.0029(3)
N1 0.0287(3) 0.0295(4) 0.0282(3) -0.0027(3) 0.0124(3) -0.0006(3)
N2 0.0561(6) 0.0308(5) 0.0434(5) -0.0017(4) 0.0249(4) -0.0011(4)
C1 0.0343(4) 0.0322(5) 0.0282(4) -0.0004(4) 0.0148(3) 0.0022(3)
C2 0.0362(5) 0.0535(7) 0.0299(4) 0.0027(5) 0.0063(4) 0.0027(5)
C3 0.0500(6) 0.0335(6) 0.0462(6) -0.0026(5) 0.0259(5) -0.0066(4)
C4 0.0379(5) 0.0406(6) 0.0547(6) -0.0095(5) 0.0248(5) 0.0004(5)
C5 0.0300(4) 0.0317(5) 0.0327(4) -0.0004(4) 0.0126(3) -0.0006(4)

loop_
_atom_type_symbol
_atom_type_description
_atom_type_scat_dispersion_real
_atom_type_scat_dispersion_imag
_atom_type_scat_source
C C 0.0033 0.0016 'International Tables Vol C Tables 4.2.6.8 and 6.1.1.4'
O O 0.0106 0.0060 'International Tables Vol C Tables 4.2.6.8 and 6.1.1.4'
N N 0.0061 0.0033 'International Tables Vol C Tables 4.2.6.8 and 6.1.1.4'
H H 0.0000 0.0000 'International Tables Vol C Tables 4.2.6.8 and 6.1.1.4'
Cl Cl 0.1484 0.1585 'International Tables Vol C Tables 4.2.6.8 and 6.1.1.4'

loop_
_geom_angle_atom_site_label_1
_geom_angle_atom_site_label_2
_geom_angle_atom_site_label_3
_geom_angle
_geom_angle_publ_flag
N2 O2 H1 106.8(15) ?
C1 N1 C2 110.61(8) y
C1 N1 C3 107.76(8) y
C2 N1 C3 108.26(9) y
C1 N1 C4 111.90(8) y
C2 N1 C4 110.10(8) y
C3 N1 C4 108.08(9) y
C5 N2 O2 119.42(9) y
C5 N2 H2 126.0(13) ?
O2 N2 H2 114.6(13) ?
N1 C1 C5 114.38(8) y
N1 C1 H11 105.3(9) ?
C5 C1 H11 110.1(9) ?
N1 C1 H12 105.7(9) ?
C5 C1 H12 110.2(9) ?
H11 C1 H12 111.0(12) ?
N1 C2 H21 107.5(8) ?
N1 C2 H22 108.8(10) ?
H21 C2 H22 110.7(13) ?
N1 C2 H23 111.3(8) ?
H21 C2 H23 114.4(13) ?
H22 C2 H23 104.1(14) ?
N1 C3 H31 106.4(8) ?
N1 C3 H32 110.2(9) ?
H31 C3 H32 108.5(13) ?
N1 C3 H33 110.0(8) ?
H31 C3 H33 106.6(11) ?
H32 C3 H33 114.7(13) ?
N1 C4 H41 109.3(10) ?
N1 C4 H42 106.8(9) ?
H41 C4 H42 115.6(14) ?
N1 C4 H43 106.5(9) ?
H41 C4 H43 106.7(14) ?
H42 C4 H43 111.5(13) ?
O1 C5 N2 123.81(10) y
O1 C5 C1 124.44(9) y
N2 C5 C1 111.75(8) y

loop_
_geom_bond_atom_site_label_1
_geom_bond_atom_site_label_2
_geom_bond_site_symmetry_2
_geom_bond_distance
_geom_bond_publ_flag
O1 C5 . 1.2248(12) y
O2 N2 . 1.3949(13) y
O2 H1 . 0.803(19) ?
N1 C1 . 1.5001(13) y
N1 C2 . 1.5076(12) y
N1 C3 . 1.5085(13) y
N1 C4 . 1.5090(12) y
N2 C5 . 1.3266(14) y
N2 H2 . 0.839(17) ?
C1 C5 . 1.5306(14) y
C1 H11 . 0.943(16) ?
C1 H12 . 0.869(13) ?
C2 H21 . 0.943(14) ?
C2 H22 . 0.902(18) ?
C2 H23 . 0.957(16) ?
C3 H31 . 0.970(15) ?
C3 H32 . 0.917(18) ?
C3 H33 . 0.990(14) ?
C4 H41 . 0.934(18) ?
C4 H42 . 0.967(15) ?
C4 H43 . 0.942(19) ?

loop_
_geom_hbond_atom_site_label_D
_geom_hbond_atom_site_label_H
_geom_hbond_atom_site_label_A
_geom_hbond_site_symmetry_A
_geom_hbond_distance_DH
_geom_hbond_distance_HA
_geom_hbond_distance_DA
_geom_hbond_angle_DHA
O2 H1 Cl . 0.803(18) 2.210(18) 3.0083(11) 172.8(19)
N2 H2 Cl 4_566 0.839(17) 2.313(17) 3.1479(13) 173.2(12)

loop_
_cod_related_entry_id
_cod_related_entry_database
_cod_related_entry_code
1 ChemSpider 21134389
